data_7700393
loop_
_publ_author_name
'Mayans, J.'
'Roc, L.'
'Font-Bardia, M'
'Escuer, A.'

_publ_section_title
;
 Decanuclear Fe<sup>III</sup> clusters with hemiacetal ligands: a new
 {M<sub>10</sub>(\m<sub>3</sub>-O)<sub>8</sub>} cluster core.
;
_journal_issue 35
_journal_name_full 'Dalton transactions (Cambridge, England : 2003)'
_journal_page_first 13139
_journal_page_last 13142
_journal_paper_doi 10.1039/c9dt01568j
_journal_volume 48
_journal_year 2019
_chemical_formula_moiety '2(C56 H65 Fe10 N15 O45), 1.25(C H4 O)'
_chemical_formula_sum 'C113.25 H135 Fe20 N30 O91.25'
_chemical_formula_weight 4493.50
_space_group_crystal_system triclinic
_space_group_IT_number 2
_space_group_name_Hall '-P 1'
_space_group_name_H-M_alt 'P -1'
_symmetry_space_group_name_Hall '-P 1'
_symmetry_space_group_name_H-M 'P -1'
_atom_sites_solution_hydrogens mixed
_audit_creation_method SHELXL-2018/3
_audit_update_record
;
2019-05-23 deposited with the CCDC.    2019-07-01 downloaded from the CCDC.
;
_cell_angle_alpha 77.019(2)
_cell_angle_beta 82.090(2)
_cell_angle_gamma 66.598(2)
_cell_formula_units_Z 1
_cell_length_a 13.3894(8)
_cell_length_b 14.6630(8)
_cell_length_c 24.6137(14)
_cell_measurement_reflns_used 9615
_cell_measurement_temperature 100(2)
_cell_measurement_theta_max 28.53
_cell_measurement_theta_min 2.73
_cell_volume 4315.2(4)
_computing_cell_refinement 'Bruker SAINT'
_computing_data_collection 'Bruker APEX3'
_computing_data_reduction 'Bruker SAINT'
_computing_molecular_graphics 'Bruker SHELXTL'
_computing_publication_material 'Bruker SHELXTL'
_computing_structure_refinement 'SHELXL-2018/3 (Sheldrick, 2018)'
_computing_structure_solution 'SHELXT 2014/5 (Sheldrick, 2014)'
_diffrn_ambient_temperature 100(2)
_diffrn_measured_fraction_theta_full 0.997
_diffrn_measured_fraction_theta_max 0.997
_diffrn_measurement_device_type 'D8 Venture'
_diffrn_measurement_method '\f and \w scans'
_diffrn_radiation_type MoK\a
_diffrn_radiation_wavelength 0.71073
_diffrn_reflns_av_R_equivalents 0.0991
_diffrn_reflns_av_unetI/netI 0.0545
_diffrn_reflns_Laue_measured_fraction_full 0.997
_diffrn_reflns_Laue_measured_fraction_max 0.997
_diffrn_reflns_limit_h_max 18
_diffrn_reflns_limit_h_min -18
_diffrn_reflns_limit_k_max 20
_diffrn_reflns_limit_k_min -19
_diffrn_reflns_limit_l_max 34
_diffrn_reflns_limit_l_min 0
_diffrn_reflns_number 25280
_diffrn_reflns_point_group_measured_fraction_full 0.997
_diffrn_reflns_point_group_measured_fraction_max 0.997
_diffrn_reflns_theta_full 25.242
_diffrn_reflns_theta_max 30.086
_diffrn_reflns_theta_min 2.659
_diffrn_source microfocus
_exptl_absorpt_coefficient_mu 1.732
_exptl_absorpt_correction_T_max 0.7460
_exptl_absorpt_correction_T_min 0.6873
_exptl_absorpt_correction_type multi-scan
_exptl_absorpt_process_details sadabs
_exptl_crystal_colour red
_exptl_crystal_density_diffrn 1.729
_exptl_crystal_description prism
_exptl_crystal_F_000 2273
_exptl_crystal_recrystallization_method 'Re-crystallisation from solvent: Methanol/diethylether'
_exptl_crystal_size_max 0.166
_exptl_crystal_size_mid 0.106
_exptl_crystal_size_min 0.055
_refine_diff_density_max 1.068
_refine_diff_density_min -0.959
_refine_diff_density_rms 0.096
_refine_ls_extinction_method none
_refine_ls_goodness_of_fit_ref 1.013
_refine_ls_hydrogen_treatment mixed
_refine_ls_matrix_type full
_refine_ls_number_parameters 1173
_refine_ls_number_reflns 25280
_refine_ls_number_restraints 24
_refine_ls_restrained_S_all 1.018
_refine_ls_R_factor_all 0.0708
_refine_ls_R_factor_gt 0.0376
_refine_ls_shift/su_max 0.001
_refine_ls_shift/su_mean 0.000
_refine_ls_structure_factor_coef Fsqd
_refine_ls_weighting_details 'w=1/[\s^2^(Fo^2^)+(0.0615P)^2^+0.2467P] where P=(Fo^2^+2Fc^2^)/3'
_refine_ls_weighting_scheme calc
_refine_ls_wR_factor_gt 0.0973
_refine_ls_wR_factor_ref 0.1097
_reflns_Friedel_coverage 0.000
_reflns_number_gt 17392
_reflns_number_total 25280
_reflns_threshold_expression 'I > 2\s(I)'
_cod_data_source_file c9dt01568j1.cif
_cod_data_source_block mo_i06wb139_0m_aa
_cod_depositor_comments 'Adding full bibliography for 7700393--7700394.cif.'
_cod_database_code 7700393
_shelx_shelxl_version_number 2018/3
_shelx_space_group_comment
;
The symmetry employed for this shelxl refinement is uniquely defined
by the following loop, which should always be used as a source of
symmetry information in preference to the above space-group names.
They are only intended as comments.
;

loop_
_space_group_symop_operation_xyz
'x, y, z'
'-x, -y, -z'

loop_
_atom_site_label
_atom_site_type_symbol
_atom_site_fract_x
_atom_site_fract_y
_atom_site_fract_z
_atom_site_U_iso_or_equiv
_atom_site_adp_type
_atom_site_occupancy
_atom_site_site_symmetry_order
_atom_site_calc_flag
_atom_site_refinement_flags_posn
_atom_site_refinement_flags_adp
_atom_site_refinement_flags_occupancy
_atom_site_disorder_assembly
_atom_site_disorder_group
Fe1 Fe 0.66327(3) 0.26747(3) 0.21404(2) 0.01948(8) Uani 1 1 d . . . . .
Fe2 Fe 0.58797(3) 0.09980(3) 0.21407(2) 0.02362(9) Uani 1 1 d . U . . .
Fe3 Fe 0.35347(3) 0.15479(3) 0.26357(2) 0.01640(7) Uani 1 1 d . . . . .
Fe4 Fe 0.25477(3) 0.35146(3) 0.30509(2) 0.01648(8) Uani 1 1 d . U . . .
Fe5 Fe 0.25058(3) 0.55044(3) 0.20072(2) 0.01665(8) Uani 1 1 d . U . . .
Fe6 Fe 0.25687(3) 0.57671(3) 0.31497(2) 0.02002(8) Uani 1 1 d . U . . .
Fe7 Fe 0.40311(3) 0.39960(3) 0.38796(2) 0.02324(9) Uani 1 1 d . U . . .
Fe8 Fe 0.52148(3) 0.22255(3) 0.33419(2) 0.02056(8) Uani 1 1 d . U . . .
Fe9 Fe 0.50094(3) 0.45322(3) 0.25361(2) 0.01670(8) Uani 1 1 d . U . . .
Fe10 Fe 0.39733(3) 0.34867(3) 0.17656(2) 0.01586(7) Uani 1 1 d . U . . .
O1 O 0.71967(14) 0.11731(13) 0.22957(8) 0.0230(4) Uani 1 1 d . . . . .
O2 O 0.90150(17) 0.00935(17) 0.21963(10) 0.0420(5) Uani 1 1 d . . . . .
O3 O 0.62965(14) 0.41273(13) 0.19394(7) 0.0212(4) Uani 1 1 d . . . . .
O4 O 0.45109(13) 0.08334(12) 0.20472(7) 0.0165(3) Uani 1 1 d . . . . .
O5 O 0.70069(15) 0.52560(14) 0.14166(8) 0.0260(4) Uani 1 1 d . . . . .
O6 O 0.42826(15) -0.04402(14) 0.17099(8) 0.0266(4) Uani 1 1 d . . . . .
O7 O 0.25365(14) 0.20504(12) 0.32634(7) 0.0181(3) Uani 1 1 d . . . . .
O8 O 0.15740(15) 0.15803(14) 0.40455(8) 0.0267(4) Uani 1 1 d . . . . .
O9 O 0.25018(14) 0.46365(13) 0.15047(7) 0.0189(3) Uani 1 1 d . . . . .
O10 O 0.14560(17) 0.48729(15) 0.07948(8) 0.0319(4) Uani 1 1 d . U . . .
O11 O 0.24516(15) 0.65878(13) 0.23852(7) 0.0225(4) Uani 1 1 d . . . . .
O12 O 0.16851(15) 0.83032(14) 0.21276(8) 0.0283(4) Uani 1 1 d . . . . .
O13 O 0.25820(16) 0.50756(14) 0.39392(8) 0.0275(4) Uani 1 1 d . . . . .
O14 O 0.1911(2) 0.58500(19) 0.46678(10) 0.0474(6) Uani 1 1 d . . . . .
O15 O 0.54394(16) 0.28623(14) 0.39608(8) 0.0265(4) Uani 1 1 d . . . . .
O16 O 0.6783(2) 0.23033(18) 0.45833(10) 0.0465(6) Uani 1 1 d . U . . .
O17 O 0.65865(16) -0.05414(14) 0.24862(8) 0.0278(4) Uani 1 1 d . . . . .
O18 O 0.6117(2) -0.05993(18) 0.33747(10) 0.0495(6) Uani 1 1 d . U . . .
O19 O 0.7157(3) -0.1927(2) 0.30771(12) 0.0752(10) Uani 1 1 d . U . . .
O20 O 0.13518(15) 0.38797(14) 0.37296(8) 0.0253(4) Uani 1 1 d . U . . .
O21 O 0.07629(14) 0.38963(14) 0.29517(8) 0.0242(4) Uani 1 1 d . U . . .
O22 O -0.03853(18) 0.43066(18) 0.36596(10) 0.0425(5) Uani 1 1 d . . . . .
O23 O 0.2454(2) 0.70906(17) 0.34227(9) 0.0421(5) Uani 1 1 d . U . . .
O24 O 0.09797(17) 0.68190(16) 0.33859(9) 0.0364(5) Uani 1 1 d . U . . .
O25 O 0.0836(3) 0.8198(2) 0.36598(14) 0.0791(10) Uani 1 1 d . . . . .
O26 O 0.52694(17) 0.09889(14) 0.40714(8) 0.0292(4) Uani 1 1 d . U . . .
O27 O 0.67274(16) 0.10695(14) 0.36095(8) 0.0291(4) Uani 1 1 d . . . . .
O28 O 0.6853(2) -0.00186(17) 0.43903(10) 0.0452(6) Uani 1 1 d . . . . .
O29 O 0.61787(15) 0.50246(14) 0.28516(8) 0.0270(4) Uani 1 1 d . U . . .
O30 O 0.49825(14) 0.60226(13) 0.22640(7) 0.0228(4) Uani 1 1 d . U . . .
O31 O 0.60600(18) 0.65747(16) 0.25624(10) 0.0406(5) Uani 1 1 d . . . . .
O32 O 0.36566(14) 0.28469(13) 0.11322(7) 0.0212(4) Uani 1 1 d . . . . .
O33 O 0.44696(15) 0.38927(14) 0.08703(7) 0.0234(4) Uani 1 1 d . U . . .
O34 O 0.39524(18) 0.33550(17) 0.02426(8) 0.0363(5) Uani 1 1 d . . . . .
O35 O 0.57120(14) 0.30752(13) 0.27915(7) 0.0201(4) Uani 1 1 d . . . . .
O36 O 0.54430(13) 0.24514(13) 0.18359(7) 0.0188(3) Uani 1 1 d . U . . .
O37 O 0.50222(14) 0.13478(13) 0.28789(7) 0.0196(3) Uani 1 1 d D U . . .
H37O H 0.511(2) 0.0862(14) 0.3112(9) 0.023 Uiso 1 1 d D U . . .
O38 O 0.37485(14) 0.31025(12) 0.34890(7) 0.0183(3) Uani 1 1 d . . . . .
O39 O 0.32239(13) 0.29575(12) 0.23780(7) 0.0162(3) Uani 1 1 d . . . . .
O40 O 0.22316(14) 0.49053(13) 0.27880(7) 0.0187(3) Uani 1 1 d . . . . .
O41 O 0.40840(14) 0.49300(13) 0.31719(7) 0.0213(4) Uani 1 1 d . U . . .
O42 O 0.40446(13) 0.45834(12) 0.20302(7) 0.0168(3) Uani 1 1 d . . . . .
O43 O 0.66425(17) 0.04265(15) 0.14458(8) 0.0326(5) Uani 1 1 d . . . . .
O44 O 0.5954(3) 0.1656(3) 0.07911(13) 0.0891(8) Uani 1 1 d . U . . .
O45 O 0.7385(3) 0.0411(3) 0.06256(13) 0.0891(8) Uani 1 1 d . U . . .
N1 N 0.80509(19) 0.22543(18) 0.25928(10) 0.0276(5) Uani 1 1 d . . . . .
N2 N 0.74670(18) 0.28354(16) 0.13309(9) 0.0237(5) Uani 1 1 d . . . . .
N3 N 0.24201(17) 0.15640(15) 0.20906(9) 0.0189(4) Uani 1 1 d . . . . .
N4 N 0.35715(18) 0.01792(16) 0.31893(9) 0.0217(4) Uani 1 1 d . . . . .
N5 N 0.28985(17) 0.65652(16) 0.13510(9) 0.0212(4) Uani 1 1 d . . . . .
N6 N 0.07932(18) 0.59032(18) 0.19206(10) 0.0271(5) Uani 1 1 d . U . . .
N7 N 0.3300(2) 0.34809(19) 0.46677(10) 0.0329(6) Uani 1 1 d . . . . .
N8 N 0.4979(2) 0.4616(2) 0.42005(11) 0.0382(6) Uani 1 1 d . U . . .
N9 N 0.6644(2) -0.10369(19) 0.29916(11) 0.0336(5) Uani 1 1 d . U . . .
N10 N 0.6595(3) 0.0849(2) 0.09354(12) 0.0428(6) Uani 1 1 d . U . . .
N11 N 0.05470(19) 0.40346(17) 0.34544(10) 0.0259(5) Uani 1 1 d . . . . .
N13 N 0.57541(18) 0.58983(17) 0.25639(10) 0.0251(5) Uani 1 1 d . . . . .
N14 N 0.6299(2) 0.06506(18) 0.40397(10) 0.0319(5) Uani 1 1 d . . . . .
N16 N 0.40261(18) 0.33709(17) 0.07309(9) 0.0233(5) Uani 1 1 d . . . . .
N26 N 0.1388(3) 0.7403(2) 0.34969(12) 0.0482(7) Uani 1 1 d . . . . .
C1 C 0.8333(2) 0.2911(2) 0.27656(13) 0.0356(7) Uani 1 1 d . . . . .
H1 H 0.796694 0.361600 0.263569 0.043 Uiso 1 1 calc R U . . .
C2 C 0.9174(3) 0.2570(3) 0.31417(14) 0.0423(8) Uani 1 1 d . . . . .
H2 H 0.936480 0.304062 0.327002 0.051 Uiso 1 1 calc R U . . .
C3 C 0.9703(3) 0.1560(3) 0.33161(14) 0.0417(8) Uani 1 1 d . . . . .
H3 H 1.028110 0.131838 0.356084 0.050 Uiso 1 1 calc R U . . .
C4 C 0.9397(3) 0.0886(3) 0.31367(13) 0.0375(7) Uani 1 1 d . . . . .
H4 H 0.975043 0.017662 0.325854 0.045 Uiso 1 1 calc R U . . .
C5 C 0.8567(2) 0.1272(2) 0.27763(12) 0.0304(6) Uani 1 1 d . . . . .
C6 C 0.8176(2) 0.0572(2) 0.25625(13) 0.0300(6) Uani 1 1 d . . . . .
H6 H 0.805397 0.006005 0.288034 0.036 Uiso 1 1 calc R U . . .
C7 C 0.9033(3) -0.0856(3) 0.2123(2) 0.0729(14) Uani 1 1 d . . . . .
H7A H 0.848326 -0.073463 0.186191 0.109 Uiso 1 1 calc R U . . .
H7B H 0.887174 -0.123194 0.248370 0.109 Uiso 1 1 calc R U . . .
H7C H 0.975562 -0.125106 0.197308 0.109 Uiso 1 1 calc R U . . .
C8 C 0.8158(2) 0.2082(2) 0.10705(12) 0.0285(6) Uani 1 1 d . . . . .
H8 H 0.833764 0.139818 0.125351 0.034 Uiso 1 1 calc R U . . .
C9 C 0.8599(2) 0.2297(2) 0.05464(13) 0.0343(7) Uani 1 1 d . . . . .
H9 H 0.909255 0.176196 0.036992 0.041 Uiso 1 1 calc R U . . .
C10 C 0.8332(3) 0.3284(2) 0.02735(13) 0.0372(7) Uani 1 1 d . . . . .
H10 H 0.863161 0.343312 -0.009269 0.045 Uiso 1 1 calc R U . . .
C11 C 0.7636(2) 0.4044(2) 0.05325(12) 0.0306(6) Uani 1 1 d . . . . .
H11 H 0.744502 0.472997 0.035133 0.037 Uiso 1 1 calc R U . . .
C12 C 0.7209(2) 0.3799(2) 0.10663(11) 0.0218(5) Uani 1 1 d . . . . .
C13 C 0.6458(2) 0.46043(19) 0.14028(11) 0.0213(5) Uani 1 1 d . . . . .
H13 H 0.574629 0.499655 0.122363 0.026 Uiso 1 1 calc R U . . .
C14 C 0.6462(3) 0.6277(2) 0.11455(14) 0.0410(8) Uani 1 1 d . . . . .
H14A H 0.686344 0.668622 0.118890 0.061 Uiso 1 1 calc R U . . .
H14B H 0.572160 0.654834 0.131389 0.061 Uiso 1 1 calc R U . . .
H14C H 0.642671 0.629871 0.074753 0.061 Uiso 1 1 calc R U . . .
C15 C 0.1341(2) 0.2035(2) 0.21441(12) 0.0266(6) Uani 1 1 d . . . . .
H15 H 0.102431 0.234595 0.245888 0.032 Uiso 1 1 calc R U . . .
C16 C 0.0668(2) 0.2079(2) 0.17453(13) 0.0357(7) Uani 1 1 d . . . . .
H16 H -0.010074 0.240466 0.179197 0.043 Uiso 1 1 calc R U . . .
C17 C 0.1124(2) 0.1651(2) 0.12888(13) 0.0343(7) Uani 1 1 d . . . . .
H17 H 0.067481 0.168641 0.101159 0.041 Uiso 1 1 calc R U . . .
C18 C 0.2243(2) 0.1164(2) 0.12293(13) 0.0316(6) Uani 1 1 d . . . . .
H18 H 0.257405 0.086025 0.091366 0.038 Uiso 1 1 calc DR U . . .
C19 C 0.2871(2) 0.11320(18) 0.16433(10) 0.0195(5) Uani 1 1 d . . . . .
C20 C 0.4093(2) 0.06031(19) 0.16216(11) 0.0206(5) Uani 1 1 d . . . . .
H20 H 0.441312 0.082014 0.124776 0.025 Uiso 1 1 calc R U . . .
C21 C 0.5371(2) -0.1078(2) 0.15618(13) 0.0337(7) Uani 1 1 d . . . . .
H21A H 0.553634 -0.087914 0.116310 0.051 Uiso 1 1 calc R U . . .
H21B H 0.543341 -0.178401 0.164065 0.051 Uiso 1 1 calc R U . . .
H21C H 0.588651 -0.100847 0.178050 0.051 Uiso 1 1 calc R U . . .
C22 C 0.4022(2) -0.0773(2) 0.30848(12) 0.0283(6) Uani 1 1 d . U . . .
H22 H 0.437336 -0.088084 0.272923 0.034 Uiso 1 1 calc R U . . .
C23 C 0.3984(3) -0.1580(3) 0.34764(15) 0.0459(8) Uani 1 1 d . U . . .
H23 H 0.427612 -0.224042 0.339110 0.055 Uiso 1 1 calc R U . . .
C24 C 0.3515(4) -0.1421(3) 0.39983(18) 0.0684(13) Uani 1 1 d . . . . .
H24 H 0.347487 -0.197385 0.427533 0.082 Uiso 1 1 calc R U . . .
C25 C 0.3099(4) -0.0449(3) 0.41223(18) 0.0636(12) Uani 1 1 d . . . . .
H25 H 0.281836 -0.033288 0.448727 0.076 Uiso 1 1 calc R U . . .
C26 C 0.3113(2) 0.0328(2) 0.36960(12) 0.0283(6) Uani 1 1 d . . . . .
C27 C 0.2616(2) 0.1417(2) 0.37791(11) 0.0225(5) Uani 1 1 d . . . . .
H27 H 0.308289 0.153636 0.401785 0.027 Uiso 1 1 calc R U . . .
C28 C 0.1441(3) 0.1829(2) 0.45859(12) 0.0361(7) Uani 1 1 d . . . . .
H28A H 0.157827 0.244749 0.455695 0.054 Uiso 1 1 calc R U . . .
H28B H 0.195732 0.127308 0.483377 0.054 Uiso 1 1 calc R U . . .
H28C H 0.069481 0.193874 0.473831 0.054 Uiso 1 1 calc R U . . .
C29 C 0.3195(2) 0.6422(2) 0.08273(11) 0.0266(6) Uani 1 1 d . . . . .
H29 H 0.312640 0.586698 0.071986 0.032 Uiso 1 1 calc R U . . .
C30 C 0.3594(2) 0.7040(2) 0.04370(13) 0.0333(7) Uani 1 1 d . . . . .
H30 H 0.380896 0.691301 0.006822 0.040 Uiso 1 1 calc R U . . .
C31 C 0.3672(3) 0.7860(2) 0.05991(13) 0.0377(7) Uani 1 1 d . . . . .
H31 H 0.392929 0.831365 0.033843 0.045 Uiso 1 1 calc R U . . .
C32 C 0.3376(2) 0.8004(2) 0.11377(12) 0.0330(6) Uani 1 1 d . . . . .
H32 H 0.342682 0.855710 0.125586 0.040 Uiso 1 1 calc R U . . .
C33 C 0.3002(2) 0.73341(18) 0.15063(11) 0.0201(5) Uani 1 1 d . . . . .
C34 C 0.2653(2) 0.74378(18) 0.21133(10) 0.0193(5) Uani 1 1 d . . . . .
H34 H 0.324100 0.749859 0.229593 0.023 Uiso 1 1 calc R U . . .
C35 C 0.1791(3) 0.9095(2) 0.23354(14) 0.0374(7) Uani 1 1 d . . . . .
H35A H 0.233068 0.932154 0.209838 0.056 Uiso 1 1 calc R U . . .
H35B H 0.202929 0.884193 0.271854 0.056 Uiso 1 1 calc R U . . .
H35C H 0.108583 0.966348 0.233156 0.056 Uiso 1 1 calc R U . . .
C36 C -0.0019(3) 0.6521(2) 0.22122(14) 0.0382(7) Uani 1 1 d . . . . .
H36 H 0.012828 0.696756 0.238573 0.046 Uiso 1 1 calc R U . . .
C37 C -0.1055(3) 0.6523(3) 0.22659(16) 0.0480(9) Uani 1 1 d . . . . .
H37 H -0.161675 0.697327 0.246937 0.058 Uiso 1 1 calc R U . . .
C38 C -0.1277(3) 0.5861(3) 0.20203(16) 0.0490(9) Uani 1 1 d . . . . .
H38 H -0.198736 0.584990 0.205450 0.059 Uiso 1 1 calc R U . . .
C39 C -0.0434(2) 0.5216(2) 0.17230(13) 0.0369(7) Uani 1 1 d . . . . .
H39 H -0.055182 0.474776 0.155421 0.044 Uiso 1 1 calc R U . . .
C40 C 0.0587(2) 0.5276(2) 0.16799(11) 0.0249(6) Uani 1 1 d . . . . .
C41 C 0.1557(2) 0.45684(19) 0.13820(11) 0.0211(5) Uani 1 1 d . . . . .
H41 H 0.159744 0.385703 0.150395 0.025 Uiso 1 1 calc R U . . .
C42 C 0.1172(3) 0.4221(3) 0.05475(15) 0.0482(8) Uani 1 1 d . U . . .
H42A H 0.113499 0.446572 0.014320 0.072 Uiso 1 1 calc R U . . .
H42B H 0.046164 0.421635 0.070687 0.072 Uiso 1 1 calc R U . . .
H42C H 0.172574 0.353316 0.062269 0.072 Uiso 1 1 calc R U . . .
C43 C 0.3745(3) 0.2579(3) 0.49938(13) 0.0416(8) Uani 1 1 d . . . . .
H43 H 0.445045 0.212975 0.489280 0.050 Uiso 1 1 calc R U . . .
C44 C 0.3195(4) 0.2283(3) 0.54799(15) 0.0507(9) Uani 1 1 d . . . . .
H44 H 0.354140 0.165791 0.572145 0.061 Uiso 1 1 calc R U . . .
C45 C 0.2158(4) 0.2897(3) 0.56056(16) 0.0579(10) Uani 1 1 d . . . . .
H45 H 0.175770 0.269402 0.592584 0.069 Uiso 1 1 calc R U . . .
C46 C 0.1698(3) 0.3821(3) 0.52593(14) 0.0471(9) Uani 1 1 d . . . . .
H46 H 0.097746 0.426608 0.534009 0.057 Uiso 1 1 calc R U . . .
C47 C 0.2301(3) 0.4094(2) 0.47907(12) 0.0351(7) Uani 1 1 d . . . . .
C48 C 0.1871(3) 0.5103(2) 0.44027(12) 0.0314(6) Uani 1 1 d . . . . .
H48 H 0.111526 0.526571 0.429721 0.038 Uiso 1 1 calc R U . . .
C49 C 0.0916(4) 0.6490(3) 0.48661(18) 0.0619(11) Uani 1 1 d . . . . .
H49A H 0.038741 0.673922 0.457622 0.093 Uiso 1 1 calc R U . . .
H49B H 0.100667 0.706305 0.496450 0.093 Uiso 1 1 calc R U . . .
H49C H 0.065259 0.611870 0.519764 0.093 Uiso 1 1 calc R U . . .
C50 C 0.4650(3) 0.5553(3) 0.42825(16) 0.0503(9) Uani 1 1 d . . . . .
H50 H 0.389090 0.593360 0.432856 0.060 Uiso 1 1 calc R U . . .
C51 C 0.5347(5) 0.5975(4) 0.4302(2) 0.0758(14) Uani 1 1 d . . . . .
H51 H 0.509052 0.663626 0.438290 0.091 Uiso 1 1 calc R U . . .
C52 C 0.6436(4) 0.5461(3) 0.4206(2) 0.0715(13) Uani 1 1 d . . . . .
H52 H 0.693551 0.577910 0.419518 0.086 Uiso 1 1 calc R U . . .
C53 C 0.6812(4) 0.4464(3) 0.41233(17) 0.0598(11) Uani 1 1 d . . . . .
H53 H 0.756687 0.408008 0.406574 0.072 Uiso 1 1 calc R U . . .
C54 C 0.6053(3) 0.4070(3) 0.41291(14) 0.0428(8) Uani 1 1 d . . . . .
C55 C 0.6377(3) 0.2971(2) 0.40663(13) 0.0349(6) Uani 1 1 d . U . . .
H55 H 0.693962 0.280652 0.375312 0.042 Uiso 1 1 calc R U . . .
C56 C 0.7909(3) 0.1710(3) 0.45467(19) 0.0644(11) Uani 1 1 d . . . . .
H56A H 0.805222 0.126575 0.427725 0.097 Uiso 1 1 calc R U . . .
H56B H 0.814076 0.129844 0.491387 0.097 Uiso 1 1 calc R U . . .
H56C H 0.831685 0.215344 0.442344 0.097 Uiso 1 1 calc R U . . .
O1W O 0.4072(9) 0.1252(8) 0.0030(4) 0.0514(17) Uani 0.25 1 d . . P . .
H1OW H 0.348570 0.170083 -0.009242 0.062 Uiso 0.25 1 calc R U P . .
C1W C 0.4028(9) 0.0252(8) 0.0082(4) 0.0257(15) Uani 0.25 1 d . . P . .
H1WA H 0.327869 0.029571 0.018346 0.039 Uiso 0.25 1 calc DR U P . .
H1WB H 0.450731 -0.022814 0.037328 0.039 Uiso 0.25 1 calc R U P . .
H1WC H 0.426981 0.001876 -0.027423 0.039 Uiso 0.25 1 calc R U P . .
O2W O 0.1261(9) 1.0154(8) 0.0361(4) 0.0514(17) Uani 0.25 1 d . . P A 1
H2WO H 0.158912 0.989724 0.008306 0.062 Uiso 0.25 1 calc R U P A 1
C2W C 0.0724(9) 0.9516(8) 0.0705(4) 0.0257(15) Uani 0.25 1 d . . P A 1
H2WA H 0.000076 0.970663 0.056851 0.039 Uiso 0.25 1 calc R U P A 1
H2WB H 0.064725 0.960691 0.109324 0.039 Uiso 0.25 1 calc R U P A 1
H2WC H 0.116087 0.880631 0.068467 0.039 Uiso 0.25 1 calc R U P A 1
O3W O 0.8528(16) 0.8302(16) 0.0137(6) 0.0514(17) Uani 0.125 1 d D . P B 2
H3WO H 0.808324 0.889169 0.015436 0.062 Uiso 0.125 1 calc R U P B 2
C3W C 0.8934(18) 0.7766(15) 0.0703(7) 0.0257(15) Uani 0.125 1 d D . P B 2
H3WA H 0.930671 0.703948 0.070375 0.031 Uiso 0.125 1 calc R U P B 2
H3WB H 0.831692 0.787797 0.097936 0.031 Uiso 0.125 1 calc R U P B 2
H3WC H 0.944394 0.802841 0.079669 0.031 Uiso 0.125 1 calc R U P B 2

loop_
_atom_site_aniso_label
_atom_site_aniso_U_11
_atom_site_aniso_U_22
_atom_site_aniso_U_33
_atom_site_aniso_U_23
_atom_site_aniso_U_13
_atom_site_aniso_U_12
Fe1 0.01728(17) 0.01718(17) 0.02444(19) -0.00313(14) -0.00229(14) -0.00708(14)
Fe2 0.01907(18) 0.02193(19) 0.0317(2) -0.00877(16) -0.00254(15) -0.00734(15)
Fe3 0.01822(17) 0.01484(16) 0.01716(17) -0.00264(13) -0.00108(13) -0.00749(14)
Fe4 0.01789(17) 0.01478(16) 0.01744(17) -0.00267(13) -0.00016(13) -0.00734(14)
Fe5 0.01725(17) 0.01478(16) 0.01777(17) -0.00223(13) -0.00132(13) -0.00622(14)
Fe6 0.02392(18) 0.01728(17) 0.01959(18) -0.00335(14) 0.00000(14) -0.00901(15)
Fe7 0.0296(2) 0.02096(19) 0.02074(19) -0.00231(15) -0.00337(15) -0.01140(16)
Fe8 0.02173(18) 0.01822(18) 0.02184(18) -0.00018(14) -0.00420(14) -0.00861(15)
Fe9 0.01749(17) 0.01499(16) 0.01869(17) -0.00211(13) -0.00201(13) -0.00749(14)
Fe10 0.01679(16) 0.01508(16) 0.01615(17) -0.00214(13) -0.00086(13) -0.00693(13)
O1 0.0185(9) 0.0181(9) 0.0315(10) -0.0036(7) -0.0054(7) -0.0051(7)
O2 0.0287(11) 0.0358(12) 0.0600(15) -0.0141(11) -0.0068(10) -0.0066(10)
O3 0.0209(9) 0.0178(9) 0.0250(9) -0.0027(7) -0.0006(7) -0.0086(7)
O4 0.0159(8) 0.0162(8) 0.0181(8) -0.0037(7) -0.0022(6) -0.0063(7)
O5 0.0267(10) 0.0236(10) 0.0301(10) -0.0034(8) 0.0005(8) -0.0135(8)
O6 0.0263(10) 0.0229(9) 0.0321(11) -0.0077(8) -0.0032(8) -0.0090(8)
O7 0.0206(9) 0.0164(8) 0.0187(9) -0.0021(7) -0.0004(7) -0.0093(7)
O8 0.0252(10) 0.0299(10) 0.0267(10) -0.0058(8) 0.0024(8) -0.0131(8)
O9 0.0195(8) 0.0186(8) 0.0193(9) -0.0031(7) -0.0024(7) -0.0077(7)
O10 0.0340(11) 0.0347(11) 0.0271(10) -0.0031(8) -0.0057(8) -0.0134(9)
O11 0.0272(9) 0.0193(9) 0.0223(9) -0.0030(7) -0.0004(7) -0.0109(8)
O12 0.0234(10) 0.0236(10) 0.0369(11) -0.0073(8) -0.0041(8) -0.0062(8)
O13 0.0333(11) 0.0274(10) 0.0227(10) -0.0045(8) 0.0012(8) -0.0134(9)
O14 0.0515(15) 0.0481(14) 0.0484(14) -0.0195(12) 0.0038(11) -0.0214(12)
O15 0.0303(10) 0.0246(10) 0.0268(10) -0.0029(8) -0.0068(8) -0.0120(8)
O16 0.0474(14) 0.0458(14) 0.0460(13) -0.0023(10) -0.0091(11) -0.0186(12)
O17 0.0301(10) 0.0231(10) 0.0278(10) -0.0026(8) -0.0041(8) -0.0079(8)
O18 0.0687(17) 0.0409(13) 0.0362(12) -0.0065(10) -0.0031(11) -0.0180(12)
O19 0.093(2) 0.0392(12) 0.0621(19) -0.0003(13) -0.0018(17) 0.0022(14)
O20 0.0281(10) 0.0253(10) 0.0251(9) -0.0066(7) 0.0044(7) -0.0136(8)
O21 0.0217(7) 0.0241(9) 0.0275(10) -0.0051(8) 0.0003(7) -0.0099(8)
O22 0.0332(12) 0.0476(14) 0.0496(14) -0.0162(11) 0.0090(10) -0.0183(11)
O23 0.0643(16) 0.0330(11) 0.0374(12) -0.0103(9) 0.0013(11) -0.0265(12)
O24 0.0343(10) 0.0302(11) 0.0387(12) -0.0076(9) 0.0047(9) -0.0073(8)
O25 0.100(3) 0.0487(17) 0.081(2) -0.0246(16) 0.0157(19) -0.0205(17)
O26 0.0365(11) 0.0257(10) 0.0270(10) 0.0022(7) -0.0075(8) -0.0155(9)
O27 0.0289(10) 0.0252(10) 0.0333(11) -0.0004(8) -0.0094(8) -0.0105(8)
O28 0.0537(15) 0.0337(12) 0.0467(14) 0.0054(10) -0.0217(11) -0.0157(11)
O29 0.0242(9) 0.0266(10) 0.0329(11) -0.0052(8) -0.0068(8) -0.0109(8)
O30 0.0235(9) 0.0188(8) 0.0264(10) -0.0015(7) -0.0028(7) -0.0093(7)
O31 0.0421(13) 0.0337(12) 0.0540(14) -0.0095(10) -0.0033(11) -0.0220(10)
O32 0.0227(9) 0.0215(9) 0.0190(9) -0.0034(7) -0.0013(7) -0.0081(7)
O33 0.0253(9) 0.0236(9) 0.0204(7) -0.0023(7) 0.0014(7) -0.0101(8)
O34 0.0402(12) 0.0419(12) 0.0247(11) -0.0080(9) -0.0029(9) -0.0118(10)
O35 0.0215(9) 0.0177(8) 0.0229(9) -0.0019(7) -0.0024(7) -0.0100(7)
O36 0.0161(8) 0.0191(7) 0.0216(9) -0.0031(7) -0.0023(7) -0.0069(7)
O37 0.0204(9) 0.0173(8) 0.0223(8) -0.0013(6) -0.0049(6) -0.0087(7)
O38 0.0192(8) 0.0168(8) 0.0195(9) -0.0021(7) -0.0030(7) -0.0075(7)
O39 0.0177(8) 0.0156(8) 0.0169(8) -0.0021(6) -0.0014(6) -0.0082(7)
O40 0.0198(8) 0.0180(8) 0.0198(9) -0.0027(7) 0.0001(7) -0.0095(7)
O41 0.0253(9) 0.0212(9) 0.0206(8) -0.0033(7) -0.0008(6) -0.0126(8)
O42 0.0169(8) 0.0150(8) 0.0181(8) -0.0021(7) -0.0008(6) -0.0061(7)
O43 0.0368(11) 0.0282(10) 0.0306(11) -0.0073(9) 0.0036(9) -0.0108(9)
O44 0.0834(17) 0.0774(15) 0.0603(14) -0.0057(11) 0.0077(11) 0.0101(12)
O45 0.0834(17) 0.0774(15) 0.0603(14) -0.0057(11) 0.0077(11) 0.0101(12)
N1 0.0240(12) 0.0291(12) 0.0332(13) -0.0068(10) -0.0027(10) -0.0128(10)
N2 0.0212(11) 0.0225(11) 0.0284(12) -0.0052(9) -0.0008(9) -0.0093(9)
N3 0.0189(10) 0.0180(10) 0.0212(11) -0.0033(8) -0.0024(8) -0.0083(8)
N4 0.0238(11) 0.0183(10) 0.0238(11) -0.0019(9) -0.0009(9) -0.0099(9)
N5 0.0233(11) 0.0183(10) 0.0213(11) -0.0025(8) -0.0029(9) -0.0071(9)
N6 0.0206(8) 0.0283(12) 0.0302(12) -0.0065(10) -0.0041(9) -0.0055(9)
N7 0.0465(16) 0.0308(13) 0.0272(13) -0.0022(10) -0.0049(11) -0.0215(12)
N8 0.0502(17) 0.0342(14) 0.0383(15) -0.0029(11) -0.0140(12) -0.0226(12)
N9 0.0373(14) 0.0314(10) 0.0332(13) -0.0016(10) -0.0055(10) -0.0153(10)
N10 0.0537(16) 0.0429(13) 0.0368(15) -0.0082(11) -0.0010(10) -0.0236(11)
N11 0.0252(12) 0.0225(11) 0.0306(13) -0.0065(9) 0.0035(10) -0.0105(10)
N13 0.0249(11) 0.0233(11) 0.0300(12) -0.0053(9) -0.0013(9) -0.0120(10)
N14 0.0401(15) 0.0248(12) 0.0310(13) -0.0005(10) -0.0090(11) -0.0130(11)
N16 0.0232(11) 0.0229(11) 0.0206(11) -0.0037(9) -0.0009(9) -0.0058(9)
N26 0.065(2) 0.0340(15) 0.0435(17) -0.0081(13) 0.0039(15) -0.0183(15)
C1 0.0289(15) 0.0374(17) 0.0451(18) -0.0100(14) 0.0020(13) -0.0175(13)
C2 0.0368(17) 0.056(2) 0.0450(19) -0.0146(16) 0.0007(14) -0.0272(17)
C3 0.0347(17) 0.053(2) 0.0404(18) -0.0083(16) -0.0040(14) -0.0195(16)
C4 0.0336(16) 0.0427(18) 0.0375(17) -0.0021(14) -0.0065(13) -0.0172(14)
C5 0.0240(14) 0.0347(16) 0.0328(15) -0.0039(12) -0.0037(11) -0.0120(12)
C6 0.0230(14) 0.0280(14) 0.0364(16) 0.0001(12) -0.0088(12) -0.0080(12)
C7 0.046(2) 0.054(3) 0.121(4) -0.040(3) -0.001(2) -0.010(2)
C8 0.0239(13) 0.0289(14) 0.0331(15) -0.0086(12) -0.0017(11) -0.0087(12)
C9 0.0309(15) 0.0363(17) 0.0343(16) -0.0107(13) -0.0025(12) -0.0087(13)
C10 0.0367(17) 0.0429(18) 0.0336(17) -0.0109(14) 0.0020(13) -0.0160(15)
C11 0.0312(15) 0.0327(15) 0.0288(15) -0.0045(12) -0.0023(12) -0.0135(13)
C12 0.0181(12) 0.0235(13) 0.0253(13) -0.0047(10) -0.0022(10) -0.0090(10)
C13 0.0194(12) 0.0206(12) 0.0245(13) -0.0018(10) -0.0025(10) -0.0091(10)
C14 0.055(2) 0.0334(17) 0.0358(17) -0.0025(14) -0.0067(15) -0.0183(16)
C15 0.0239(13) 0.0273(14) 0.0305(15) -0.0056(11) 0.0002(11) -0.0120(12)
C16 0.0267(15) 0.0372(17) 0.0447(18) -0.0067(14) -0.0047(13) -0.0134(13)
C17 0.0296(15) 0.0380(17) 0.0390(17) -0.0071(14) -0.0082(13) -0.0145(13)
C18 0.0300(15) 0.0350(16) 0.0328(16) -0.0081(13) -0.0051(12) -0.0136(13)
C19 0.0205(12) 0.0172(12) 0.0213(12) -0.0020(10) -0.0032(10) -0.0080(10)
C20 0.0212(12) 0.0201(12) 0.0220(13) -0.0059(10) -0.0025(10) -0.0077(10)
C21 0.0309(15) 0.0282(15) 0.0421(18) -0.0132(13) -0.0011(13) -0.0081(13)
C22 0.0315(15) 0.0234(13) 0.0298(14) -0.0071(10) -0.0003(12) -0.0094(12)
C23 0.058(2) 0.0296(16) 0.047(2) -0.0041(12) 0.0073(17) -0.0179(16)
C24 0.094(3) 0.040(2) 0.060(3) -0.0024(19) 0.019(2) -0.024(2)
C25 0.083(3) 0.041(2) 0.054(2) -0.0036(18) 0.018(2) -0.019(2)
C26 0.0289(14) 0.0249(14) 0.0278(14) -0.0022(11) 0.0017(11) -0.0092(12)
C27 0.0226(13) 0.0242(13) 0.0225(13) -0.0039(10) 0.0002(10) -0.0116(11)
C28 0.0382(17) 0.0378(17) 0.0305(16) -0.0088(13) 0.0053(13) -0.0134(14)
C29 0.0290(14) 0.0264(14) 0.0223(13) -0.0009(11) -0.0039(11) -0.0095(12)
C30 0.0363(16) 0.0385(17) 0.0273(15) -0.0032(13) -0.0016(12) -0.0183(14)
C31 0.0461(19) 0.0413(18) 0.0311(16) -0.0009(13) -0.0037(14) -0.0246(16)
C32 0.0362(16) 0.0336(16) 0.0313(16) -0.0010(12) -0.0030(12) -0.0177(13)
C33 0.0169(12) 0.0184(12) 0.0248(13) -0.0001(10) -0.0060(10) -0.0068(10)
C34 0.0192(12) 0.0153(11) 0.0226(13) -0.0007(9) -0.0039(10) -0.0064(10)
C35 0.0334(16) 0.0254(15) 0.051(2) -0.0084(14) 0.0000(14) -0.0092(13)
C36 0.0313(16) 0.0369(17) 0.0431(18) -0.0136(14) -0.0032(14) -0.0059(14)
C37 0.0352(18) 0.054(2) 0.055(2) -0.0186(18) -0.0013(16) -0.0132(16)
C38 0.0341(18) 0.057(2) 0.055(2) -0.0180(18) -0.0013(16) -0.0128(17)
C39 0.0312(16) 0.0409(18) 0.0395(18) -0.0079(14) -0.0027(13) -0.0141(14)
C40 0.0222(13) 0.0243(13) 0.0268(14) -0.0041(11) -0.0031(11) -0.0071(11)
C41 0.0196(12) 0.0204(12) 0.0236(13) -0.0029(10) -0.0028(10) -0.0080(10)
C42 0.052(2) 0.059(2) 0.045(2) -0.0151(16) -0.0069(16) -0.0285(18)
C43 0.060(2) 0.0388(18) 0.0304(17) -0.0021(14) -0.0070(15) -0.0243(17)
C44 0.075(3) 0.048(2) 0.0396(19) 0.0014(16) -0.0123(18) -0.036(2)
C45 0.076(3) 0.068(3) 0.043(2) -0.0033(19) -0.003(2) -0.045(2)
C46 0.060(2) 0.057(2) 0.0363(18) -0.0068(16) -0.0006(16) -0.0363(19)
C47 0.0466(18) 0.0376(17) 0.0276(15) -0.0065(13) 0.0006(13) -0.0234(15)
C48 0.0419(17) 0.0314(15) 0.0252(14) -0.0072(12) 0.0025(12) -0.0187(14)
C49 0.062(3) 0.062(3) 0.062(3) -0.019(2) 0.005(2) -0.022(2)
C50 0.066(2) 0.0386(19) 0.052(2) -0.0101(16) -0.0209(19) -0.0195(18)
C51 0.092(4) 0.053(3) 0.090(4) -0.005(2) -0.041(3) -0.029(3)
C52 0.094(4) 0.060(3) 0.080(3) -0.003(2) -0.031(3) -0.046(3)
C53 0.069(3) 0.063(3) 0.059(3) 0.000(2) -0.021(2) -0.037(2)
C54 0.058(2) 0.0432(19) 0.0353(18) -0.0006(14) -0.0122(15) -0.0276(18)
C55 0.0381(17) 0.0400(17) 0.0346(14) -0.0090(11) -0.0034(12) -0.0216(14)
C56 0.058(3) 0.070(3) 0.066(3) -0.010(2) -0.008(2) -0.026(2)
O1W 0.056(4) 0.064(4) 0.032(3) -0.011(3) 0.004(3) -0.022(4)
C1W 0.028(4) 0.021(3) 0.024(4) -0.004(3) -0.002(3) -0.004(3)
O2W 0.056(4) 0.064(4) 0.032(3) -0.011(3) 0.004(3) -0.022(4)
C2W 0.028(4) 0.021(3) 0.024(4) -0.004(3) -0.002(3) -0.004(3)
O3W 0.056(4) 0.064(4) 0.032(3) -0.011(3) 0.004(3) -0.022(4)
C3W 0.028(4) 0.021(3) 0.024(4) -0.004(3) -0.002(3) -0.004(3)

loop_
_atom_type_symbol
_atom_type_description
_atom_type_scat_dispersion_real
_atom_type_scat_dispersion_imag
_atom_type_scat_source
C C 0.0033 0.0016 'International Tables Vol C Tables 4.2.6.8 and 6.1.1.4'
H H 0.0000 0.0000 'International Tables Vol C Tables 4.2.6.8 and 6.1.1.4'
Fe Fe 0.3463 0.8444 'International Tables Vol C Tables 4.2.6.8 and 6.1.1.4'
N N 0.0061 0.0033 'International Tables Vol C Tables 4.2.6.8 and 6.1.1.4'
O O 0.0106 0.0060 'International Tables Vol C Tables 4.2.6.8 and 6.1.1.4'

loop_
_geom_angle_atom_site_label_1
_geom_angle_atom_site_label_2
_geom_angle_atom_site_label_3
_geom_angle
O35 Fe1 O3 81.60(7)
O35 Fe1 O1 105.06(7)
O3 Fe1 O1 171.44(7)
O35 Fe1 O36 91.20(7)
O3 Fe1 O36 105.72(7)
O1 Fe1 O36 79.82(7)
O35 Fe1 N1 90.27(8)
O3 Fe1 N1 98.26(8)
O1 Fe1 N1 76.61(8)
O36 Fe1 N1 155.93(8)
O35 Fe1 N2 158.43(8)
O3 Fe1 N2 76.89(8)
O1 Fe1 N2 96.51(8)
O36 Fe1 N2 93.02(8)
N1 Fe1 N2 94.39(9)
O36 Fe2 O1 81.27(7)
O36 Fe2 O4 99.23(7)
O1 Fe2 O4 175.42(7)
O36 Fe2 O43 99.86(8)
O1 Fe2 O43 91.16(8)
O4 Fe2 O43 93.23(8)
O36 Fe2 O37 89.07(7)
O1 Fe2 O37 96.02(7)
O4 Fe2 O37 79.45(7)
O43 Fe2 O37 169.31(8)
O36 Fe2 O17 170.68(7)
O1 Fe2 O17 89.43(7)
O4 Fe2 O17 90.09(7)
O43 Fe2 O17 79.50(8)
O37 Fe2 O17 92.63(7)
O39 Fe3 O7 82.04(7)
O39 Fe3 O4 106.77(7)
O7 Fe3 O4 170.88(7)
O39 Fe3 O37 90.29(7)
O7 Fe3 O37 102.95(7)
O4 Fe3 O37 79.74(7)
O39 Fe3 N3 91.80(7)
O7 Fe3 N3 100.93(7)
O4 Fe3 N3 76.86(7)
O37 Fe3 N3 156.09(8)
O39 Fe3 N4 159.04(8)
O7 Fe3 N4 77.29(8)
O4 Fe3 N4 94.04(7)
O37 Fe3 N4 90.95(8)
N3 Fe3 N4 95.48(8)
O38 Fe4 O40 103.58(7)
O38 Fe4 O39 102.26(7)
O40 Fe4 O39 101.42(7)
O38 Fe4 O7 90.11(7)
O40 Fe4 O7 166.09(7)
O39 Fe4 O7 77.66(7)
O38 Fe4 O20 94.76(7)
O40 Fe4 O20 89.52(7)
O39 Fe4 O20 156.86(7)
O7 Fe4 O20 86.83(7)
O38 Fe4 O21 152.03(7)
O40 Fe4 O21 85.76(7)
O39 Fe4 O21 101.57(7)
O7 Fe4 O21 80.88(7)
O20 Fe4 O21 58.55(7)
O42 Fe5 O9 80.95(7)
O42 Fe5 O40 90.52(7)
O9 Fe5 O40 109.78(7)
O42 Fe5 O11 103.36(7)
O9 Fe5 O11 169.03(7)
O40 Fe5 O11 80.48(7)
O42 Fe5 N5 90.84(7)
O9 Fe5 N5 94.26(8)
O40 Fe5 N5 155.84(8)
O11 Fe5 N5 75.73(8)
O42 Fe5 N6 154.40(8)
O9 Fe5 N6 76.67(8)
O40 Fe5 N6 85.53(8)
O11 Fe5 N6 100.91(8)
N5 Fe5 N6 102.98(9)
O41 Fe6 O40 93.67(7)
O41 Fe6 O13 81.54(8)
O40 Fe6 O13 101.52(8)
O41 Fe6 O11 102.90(7)
O40 Fe6 O11 82.15(7)
O13 Fe6 O11 174.14(8)
O41 Fe6 O23 104.10(9)
O40 Fe6 O23 160.53(9)
O13 Fe6 O23 89.10(8)
O11 Fe6 O23 86.11(8)
O41 Fe6 O24 160.08(8)
O40 Fe6 O24 103.44(8)
O13 Fe6 O24 85.06(8)
O11 Fe6 O24 89.65(8)
O23 Fe6 O24 60.86(9)
O15 Fe7 O38 81.28(7)
O15 Fe7 O13 170.08(8)
O38 Fe7 O13 102.64(8)
O15 Fe7 O41 108.93(8)
O38 Fe7 O41 91.34(7)
O13 Fe7 O41 80.27(8)
O15 Fe7 N8 78.01(9)
O38 Fe7 N8 157.17(10)
O13 Fe7 N8 99.36(10)
O41 Fe7 N8 86.39(9)
O15 Fe7 N7 95.47(9)
O38 Fe7 N7 93.53(8)
O13 Fe7 N7 75.31(9)
O41 Fe7 N7 155.58(9)
N8 Fe7 N7 97.89(10)
O35 Fe8 O38 101.62(7)
O35 Fe8 O37 100.51(7)
O38 Fe8 O37 102.48(7)
O35 Fe8 O15 91.18(8)
O38 Fe8 O15 79.68(7)
O37 Fe8 O15 167.33(7)
O35 Fe8 O27 100.41(8)
O38 Fe8 O27 151.70(8)
O37 Fe8 O27 90.68(7)
O15 Fe8 O27 82.33(8)
O35 Fe8 O26 158.65(8)
O38 Fe8 O26 96.52(7)
O37 Fe8 O26 86.33(7)
O15 Fe8 O26 81.01(7)
O27 Fe8 O26 59.01(8)
O42 Fe9 O41 103.60(7)
O42 Fe9 O35 100.96(7)
O41 Fe9 O35 101.36(7)
O42 Fe9 O3 89.68(7)
O41 Fe9 O3 166.55(7)
O35 Fe9 O3 77.78(7)
O42 Fe9 O30 98.26(7)
O41 Fe9 O30 90.37(7)
O35 Fe9 O30 154.35(7)
O3 Fe9 O30 85.53(7)
O42 Fe9 O29 155.44(7)
O41 Fe9 O29 86.47(7)
O35 Fe9 O29 98.85(7)
O3 Fe9 O29 80.44(7)
O30 Fe9 O29 58.81(7)
O39 Fe10 O42 100.77(7)
O39 Fe10 O36 100.91(7)
O42 Fe10 O36 104.36(7)
O39 Fe10 O9 90.02(7)
O42 Fe10 O9 79.28(7)
O36 Fe10 O9 167.46(7)
O39 Fe10 O32 98.64(7)
O42 Fe10 O32 152.13(7)
O36 Fe10 O32 91.29(7)
O9 Fe10 O32 80.92(7)
O39 Fe10 O33 156.74(7)
O42 Fe10 O33 98.74(7)
O36 Fe10 O33 86.30(7)
O9 Fe10 O33 81.27(7)
O32 Fe10 O33 58.81(7)
C6 O1 Fe2 137.14(16)
C6 O1 Fe1 122.60(16)
Fe2 O1 Fe1 98.60(8)
C6 O2 C7 114.1(3)
C13 O3 Fe1 122.83(15)
C13 O3 Fe9 131.57(15)
Fe1 O3 Fe9 95.81(7)
C20 O4 Fe2 135.46(15)
C20 O4 Fe3 121.62(14)
Fe2 O4 Fe3 100.38(7)
C13 O5 C14 114.1(2)
C20 O6 C21 114.8(2)
C27 O7 Fe3 119.35(15)
C27 O7 Fe4 129.71(15)
Fe3 O7 Fe4 95.23(7)
C27 O8 C28 114.8(2)
C41 O9 Fe5 122.82(15)
C41 O9 Fe10 129.56(15)
Fe5 O9 Fe10 94.16(7)
C41 O10 C42 113.9(2)
C34 O11 Fe6 136.94(16)
C34 O11 Fe5 123.92(15)
Fe6 O11 Fe5 95.58(7)
C34 O12 C35 114.7(2)
C48 O13 Fe7 124.35(18)
C48 O13 Fe6 138.68(19)
Fe7 O13 Fe6 96.23(8)
C49 O14 C48 115.9(3)
C55 O15 Fe7 122.36(18)
C55 O15 Fe8 128.49(18)
Fe7 O15 Fe8 94.30(8)
C56 O16 C55 113.5(3)
N9 O17 Fe2 132.81(17)
N11 O20 Fe4 95.19(14)
N11 O21 Fe4 89.86(14)
N26 O23 Fe6 92.35(18)
N26 O24 Fe6 92.02(19)
N14 O26 Fe8 90.50(15)
N14 O27 Fe8 94.57(16)
N13 O29 Fe9 90.28(14)
N13 O30 Fe9 95.48(14)
N16 O32 Fe10 93.86(14)
N16 O33 Fe10 90.92(13)
Fe8 O35 Fe1 124.98(9)
Fe8 O35 Fe9 128.72(9)
Fe1 O35 Fe9 101.11(8)
Fe10 O36 Fe2 128.29(9)
Fe10 O36 Fe1 121.61(9)
Fe2 O36 Fe1 98.06(7)
Fe8 O37 Fe3 122.99(9)
Fe8 O37 Fe2 126.13(9)
Fe3 O37 Fe2 96.21(7)
Fe8 O37 H37O 98(2)
Fe3 O37 H37O 99(2)
Fe2 O37 H37O 112(2)
Fe4 O38 Fe8 127.83(9)
Fe4 O38 Fe7 123.94(9)
Fe8 O38 Fe7 99.30(8)
Fe10 O39 Fe3 124.22(9)
Fe10 O39 Fe4 128.41(9)
Fe3 O39 Fe4 101.93(7)
Fe4 O40 Fe6 125.50(9)
Fe4 O40 Fe5 124.33(9)
Fe6 O40 Fe5 98.18(7)
Fe9 O41 Fe6 124.62(9)
Fe9 O41 Fe7 124.14(9)
Fe6 O41 Fe7 98.43(8)
Fe9 O42 Fe10 127.95(9)
Fe9 O42 Fe5 123.89(9)
Fe10 O42 Fe5 100.23(8)
N10 O43 Fe2 130.36(19)
C5 N1 C1 119.3(3)
C5 N1 Fe1 116.12(19)
C1 N1 Fe1 123.8(2)
C12 N2 C8 119.2(2)
C12 N2 Fe1 113.75(17)
C8 N2 Fe1 126.96(19)
C15 N3 C19 119.6(2)
C15 N3 Fe3 124.42(18)
C19 N3 Fe3 115.74(16)
C26 N4 C22 119.2(2)
C26 N4 Fe3 113.09(17)
C22 N4 Fe3 127.69(18)
C33 N5 C29 118.9(2)
C33 N5 Fe5 116.06(17)
C29 N5 Fe5 124.26(18)
C40 N6 C36 119.0(2)
C40 N6 Fe5 113.77(18)
C36 N6 Fe5 124.6(2)
C47 N7 C43 119.9(3)
C47 N7 Fe7 115.0(2)
C43 N7 Fe7 124.7(2)
C50 N8 C54 119.8(3)
C50 N8 Fe7 125.8(2)
C54 N8 Fe7 110.8(2)
O19 N9 O18 121.0(3)
O19 N9 O17 119.0(3)
O18 N9 O17 119.8(2)
O44 N10 O45 123.0(3)
O44 N10 O43 121.1(3)
O45 N10 O43 114.8(3)
O22 N11 O20 121.8(2)
O22 N11 O21 121.8(2)
O20 N11 O21 116.4(2)
O31 N13 O29 122.7(2)
O31 N13 O30 121.9(2)
O29 N13 O30 115.4(2)
O28 N14 O26 123.0(3)
O28 N14 O27 121.8(3)
O26 N14 O27 115.3(2)
O34 N16 O33 122.7(2)
O34 N16 O32 121.3(2)
O33 N16 O32 116.0(2)
O25 N26 O24 123.1(4)
O25 N26 O23 122.1(3)
O24 N26 O23 114.8(3)
N1 C1 C2 120.6(3)
N1 C1 H1 119.7
C2 C1 H1 119.7
C3 C2 C1 119.1(3)
C3 C2 H2 120.5
C1 C2 H2 120.5
C2 C3 C4 119.8(3)
C2 C3 H3 120.1
C4 C3 H3 120.1
C5 C4 C3 117.9(3)
C5 C4 H4 121.0
C3 C4 H4 121.0
N1 C5 C4 123.3(3)
N1 C5 C6 115.7(2)
C4 C5 C6 121.0(3)
O2 C6 O1 112.6(2)
O2 C6 C5 105.4(2)
O1 C6 C5 108.0(2)
O2 C6 H6 110.2
O1 C6 H6 110.2
C5 C6 H6 110.2
O2 C7 H7A 109.5
O2 C7 H7B 109.5
H7A C7 H7B 109.5
O2 C7 H7C 109.5
H7A C7 H7C 109.5
H7B C7 H7C 109.5
N2 C8 C9 120.6(3)
N2 C8 H8 119.7
C9 C8 H8 119.7
C8 C9 C10 120.3(3)
C8 C9 H9 119.9
C10 C9 H9 119.9
C11 C10 C9 119.4(3)
C11 C10 H10 120.3
C9 C10 H10 120.3
C10 C11 C12 118.8(3)
C10 C11 H11 120.6
C12 C11 H11 120.6
N2 C12 C11 121.7(2)
N2 C12 C13 115.6(2)
C11 C12 C13 122.6(2)
O3 C13 O5 109.5(2)
O3 C13 C12 108.6(2)
O5 C13 C12 107.2(2)
O3 C13 H13 110.5
O5 C13 H13 110.5
C12 C13 H13 110.5
O5 C14 H14A 109.5
O5 C14 H14B 109.5
H14A C14 H14B 109.5
O5 C14 H14C 109.5
H14A C14 H14C 109.5
H14B C14 H14C 109.5
N3 C15 C16 121.1(3)
N3 C15 H15 119.5
C16 C15 H15 119.5
C17 C16 C15 119.4(3)
C17 C16 H16 120.3
C15 C16 H16 120.3
C16 C17 C18 119.9(3)
C16 C17 H17 120.1
C18 C17 H17 120.1
C17 C18 C19 118.2(3)
C17 C18 H18 120.9
C19 C18 H18 120.9
N3 C19 C18 121.8(2)
N3 C19 C20 116.0(2)
C18 C19 C20 122.2(2)
O4 C20 O6 111.8(2)
O4 C20 C19 108.9(2)
O6 C20 C19 104.8(2)
O4 C20 H20 110.4
O6 C20 H20 110.4
C19 C20 H20 110.4
O6 C21 H21A 109.5
O6 C21 H21B 109.5
H21A C21 H21B 109.5
O6 C21 H21C 109.5
H21A C21 H21C 109.5
H21B C21 H21C 109.5
N4 C22 C23 121.7(3)
N4 C22 H22 119.2
C23 C22 H22 119.2
C22 C23 C24 118.7(3)
C22 C23 H23 120.7
C24 C23 H23 120.7
C23 C24 C25 120.3(4)
C23 C24 H24 119.8
C25 C24 H24 119.8
C26 C25 C24 117.2(4)
C26 C25 H25 121.4
C24 C25 H25 121.4
N4 C26 C25 122.7(3)
N4 C26 C27 116.1(2)
C25 C26 C27 121.2(3)
O7 C27 O8 110.5(2)
O7 C27 C26 109.0(2)
O8 C27 C26 107.5(2)
O7 C27 H27 110.0
O8 C27 H27 110.0
C26 C27 H27 110.0
O8 C28 H28A 109.5
O8 C28 H28B 109.5
H28A C28 H28B 109.5
O8 C28 H28C 109.5
H28A C28 H28C 109.5
H28B C28 H28C 109.5
N5 C29 C30 122.9(3)
N5 C29 H29 118.5
C30 C29 H29 118.5
C29 C30 C31 117.8(3)
C29 C30 H30 121.1
C31 C30 H30 121.1
C32 C31 C30 119.3(3)
C32 C31 H31 120.3
C30 C31 H31 120.3
C31 C32 C33 119.0(3)
C31 C32 H32 120.5
C33 C32 H32 120.5
N5 C33 C32 122.0(3)
N5 C33 C34 115.5(2)
C32 C33 C34 122.5(2)
O11 C34 O12 109.2(2)
O11 C34 C33 108.1(2)
O12 C34 C33 108.8(2)
O11 C34 H34 110.2
O12 C34 H34 110.2
C33 C34 H34 110.2
O12 C35 H35A 109.5
O12 C35 H35B 109.5
H35A C35 H35B 109.5
O12 C35 H35C 109.5
H35A C35 H35C 109.5
H35B C35 H35C 109.5
N6 C36 C37 121.9(3)
N6 C36 H36 119.1
C37 C36 H36 119.1
C36 C37 C38 119.6(3)
C36 C37 H37 120.2
C38 C37 H37 120.2
C37 C38 C39 118.5(3)
C37 C38 H38 120.7
C39 C38 H38 120.7
C40 C39 C38 118.3(3)
C40 C39 H39 120.9
C38 C39 H39 120.9
N6 C40 C39 122.8(3)
N6 C40 C41 115.9(2)
C39 C40 C41 121.2(3)
O9 C41 O10 107.8(2)
O9 C41 C40 109.0(2)
O10 C41 C40 109.6(2)
O9 C41 H41 110.1
O10 C41 H41 110.1
C40 C41 H41 110.1
O10 C42 H42A 109.5
O10 C42 H42B 109.5
H42A C42 H42B 109.5
O10 C42 H42C 109.5
H42A C42 H42C 109.5
H42B C42 H42C 109.5
N7 C43 C44 121.2(4)
N7 C43 H43 119.4
C44 C43 H43 119.4
C45 C44 C43 119.4(4)
C45 C44 H44 120.3
C43 C44 H44 120.3
C44 C45 C46 118.7(4)
C44 C45 H45 120.6
C46 C45 H45 120.6
C45 C46 C47 119.3(4)
C45 C46 H46 120.3
C47 C46 H46 120.3
N7 C47 C46 121.2(3)
N7 C47 C48 116.2(3)
C46 C47 C48 122.5(3)
O13 C48 O14 105.8(2)
O13 C48 C47 108.1(2)
O14 C48 C47 108.3(2)
O13 C48 H48 111.5
O14 C48 H48 111.5
C47 C48 H48 111.5
O14 C49 H49A 109.5
O14 C49 H49B 109.5
H49A C49 H49B 109.5
O14 C49 H49C 109.5
H49A C49 H49C 109.5
H49B C49 H49C 109.5
C51 C50 N8 121.7(4)
C51 C50 H50 119.2
N8 C50 H50 119.2
C50 C51 C52 120.1(5)
C50 C51 H51 120.0
C52 C51 H51 120.0
C51 C52 C53 119.5(4)
C51 C52 H52 120.2
C53 C52 H52 120.2
C54 C53 C52 116.9(4)
C54 C53 H53 121.5
C52 C53 H53 121.5
N8 C54 C53 121.9(4)
N8 C54 C55 116.8(3)
C53 C54 C55 121.3(4)
O15 C55 O16 108.3(2)
O15 C55 C54 107.5(3)
O16 C55 C54 109.5(2)
O15 C55 H55 110.5
O16 C55 H55 110.5
C54 C55 H55 110.5
O16 C56 H56A 109.5
O16 C56 H56B 109.5
H56A C56 H56B 109.5
O16 C56 H56C 109.5
H56A C56 H56C 109.5
H56B C56 H56C 109.5
C1W O1W H1OW 109.5
O1W C1W H1WA 109.5
O1W C1W H1WB 109.5
H1WA C1W H1WB 109.5
O1W C1W H1WC 109.5
H1WA C1W H1WC 109.5
H1WB C1W H1WC 109.5
C2W O2W H2WO 109.5
O2W C2W H2WA 109.5
O2W C2W H2WB 109.5
H2WA C2W H2WB 109.5
O2W C2W H2WC 109.5
H2WA C2W H2WC 109.5
H2WB C2W H2WC 109.5
C3W O3W H3WO 109.5
O3W C3W H3WA 109.5
O3W C3W H3WB 109.5
H3WA C3W H3WB 109.5
O3W C3W H3WC 109.5
H3WA C3W H3WC 109.5
H3WB C3W H3WC 109.5

loop_
_geom_bond_atom_site_label_1
_geom_bond_atom_site_label_2
_geom_bond_distance
Fe1 O35 1.9330(18)
Fe1 O3 1.9520(17)
Fe1 O1 1.9862(18)
Fe1 O36 2.0149(17)
Fe1 N1 2.137(2)
Fe1 N2 2.159(2)
Fe2 O36 1.9645(17)
Fe2 O1 1.9773(18)
Fe2 O4 1.9906(16)
Fe2 O43 2.038(2)
Fe2 O37 2.0638(18)
Fe2 O17 2.0919(19)
Fe3 O39 1.9099(16)
Fe3 O7 1.9690(17)
Fe3 O4 1.9942(16)
Fe3 O37 2.0484(17)
Fe3 N3 2.130(2)
Fe3 N4 2.144(2)
Fe4 O38 1.8778(17)
Fe4 O40 1.8849(17)
Fe4 O39 1.9589(17)
Fe4 O7 2.0981(17)
Fe4 O20 2.1508(18)
Fe4 O21 2.2627(18)
Fe5 O42 1.9646(17)
Fe5 O9 1.9656(17)
Fe5 O40 1.9757(17)
Fe5 O11 1.9871(18)
Fe5 N5 2.143(2)
Fe5 N6 2.158(2)
Fe6 O41 1.9100(18)
Fe6 O40 1.9137(17)
Fe6 O13 1.9787(19)
Fe6 O11 1.9818(18)
Fe6 O23 2.136(2)
Fe6 O24 2.168(2)
Fe7 O15 1.9553(19)
Fe7 O38 1.9605(17)
Fe7 O13 1.969(2)
Fe7 O41 1.9714(17)
Fe7 N8 2.140(3)
Fe7 N7 2.168(2)
Fe8 O35 1.8663(17)
Fe8 O38 1.9099(17)
Fe8 O37 2.0063(18)
Fe8 O15 2.0667(19)
Fe8 O27 2.1324(19)
Fe8 O26 2.2328(19)
Fe9 O42 1.8839(17)
Fe9 O41 1.9043(18)
Fe9 O35 1.9512(17)
Fe9 O3 2.0886(18)
Fe9 O30 2.1242(18)
Fe9 O29 2.2494(19)
Fe10 O39 1.8863(16)
Fe10 O42 1.9049(17)
Fe10 O36 1.9518(17)
Fe10 O9 2.0880(17)
Fe10 O32 2.1554(18)
Fe10 O33 2.2301(18)
O1 C6 1.410(3)
O2 C6 1.395(4)
O2 C7 1.435(4)
O3 C13 1.381(3)
O4 C20 1.413(3)
O5 C13 1.426(3)
O5 C14 1.427(4)
O6 C20 1.417(3)
O6 C21 1.434(3)
O7 C27 1.384(3)
O8 C27 1.410(3)
O8 C28 1.427(3)
O9 C41 1.386(3)
O10 C41 1.422(3)
O10 C42 1.429(4)
O11 C34 1.385(3)
O12 C34 1.412(3)
O12 C35 1.431(4)
O13 C48 1.379(3)
O14 C49 1.388(5)
O14 C48 1.416(4)
O15 C55 1.391(3)
O16 C56 1.413(5)
O16 C55 1.443(4)
O17 N9 1.287(3)
O18 N9 1.236(3)
O19 N9 1.194(4)
O20 N11 1.268(3)
O21 N11 1.274(3)
O22 N11 1.222(3)
O23 N26 1.314(4)
O24 N26 1.274(4)
O25 N26 1.229(4)
O26 N14 1.264(3)
O27 N14 1.284(3)
O28 N14 1.215(3)
O29 N13 1.261(3)
O30 N13 1.283(3)
O31 N13 1.213(3)
O32 N16 1.280(3)
O33 N16 1.261(3)
O34 N16 1.226(3)
O37 H37O 0.786(10)
O43 N10 1.268(3)
O44 N10 1.162(4)
O45 N10 1.254(4)
N1 C5 1.327(4)
N1 C1 1.330(4)
N2 C12 1.342(3)
N2 C8 1.352(3)
N3 C15 1.334(3)
N3 C19 1.343(3)
N4 C26 1.336(3)
N4 C22 1.352(3)
N5 C33 1.330(3)
N5 C29 1.333(3)
N6 C40 1.328(4)
N6 C36 1.346(4)
N7 C47 1.320(4)
N7 C43 1.333(4)
N8 C50 1.320(4)
N8 C54 1.348(5)
C1 C2 1.416(5)
C1 H1 0.9500
C2 C3 1.358(5)
C2 H2 0.9500
C3 C4 1.381(5)
C3 H3 0.9500
C4 C5 1.375(4)
C4 H4 0.9500
C5 C6 1.533(4)
C6 H6 1.0000
C7 H7A 0.9800
C7 H7B 0.9800
C7 H7C 0.9800
C8 C9 1.367(4)
C8 H8 0.9500
C9 C10 1.376(4)
C9 H9 0.9500
C10 C11 1.359(4)
C10 H10 0.9500
C11 C12 1.388(4)
C11 H11 0.9500
C12 C13 1.535(4)
C13 H13 1.0000
C14 H14A 0.9800
C14 H14B 0.9800
C14 H14C 0.9800
C15 C16 1.395(4)
C15 H15 0.9500
C16 C17 1.361(4)
C16 H16 0.9500
C17 C18 1.383(4)
C17 H17 0.9500
C18 C19 1.389(4)
C18 H18 0.9500
C19 C20 1.506(3)
C20 H20 1.0000
C21 H21A 0.9800
C21 H21B 0.9800
C21 H21C 0.9800
C22 C23 1.362(4)
C22 H22 0.9500
C23 C24 1.377(5)
C23 H23 0.9500
C24 C25 1.396(6)
C24 H24 0.9500
C25 C26 1.369(5)
C25 H25 0.9500
C26 C27 1.517(4)
C27 H27 1.0000
C28 H28A 0.9800
C28 H28B 0.9800
C28 H28C 0.9800
C29 C30 1.372(4)
C29 H29 0.9500
C30 C31 1.394(4)
C30 H30 0.9500
C31 C32 1.369(4)
C31 H31 0.9500
C32 C33 1.380(4)
C32 H32 0.9500
C33 C34 1.526(4)
C34 H34 1.0000
C35 H35A 0.9800
C35 H35B 0.9800
C35 H35C 0.9800
C36 C37 1.374(5)
C36 H36 0.9500
C37 C38 1.391(5)
C37 H37 0.9500
C38 C39 1.393(5)
C38 H38 0.9500
C39 C40 1.392(4)
C39 H39 0.9500
C40 C41 1.520(4)
C41 H41 1.0000
C42 H42A 0.9800
C42 H42B 0.9800
C42 H42C 0.9800
C43 C44 1.393(5)
C43 H43 0.9500
C44 C45 1.359(6)
C44 H44 0.9500
C45 C46 1.380(5)
C45 H45 0.9500
C46 C47 1.391(4)
C46 H46 0.9500
C47 C48 1.507(4)
C48 H48 1.0000
C49 H49A 0.9800
C49 H49B 0.9800
C49 H49C 0.9800
C50 C51 1.319(6)
C50 H50 0.9500
C51 C52 1.365(7)
C51 H51 0.9500
C52 C53 1.398(6)
C52 H52 0.9500
C53 C54 1.351(5)
C53 H53 0.9500
C54 C55 1.532(5)
C55 H55 1.0000
C56 H56A 0.9800
C56 H56B 0.9800
C56 H56C 0.9800
O1W C1W 1.467(15)
O1W H1OW 0.8400
C1W H1WA 0.9800
C1W H1WB 0.9800
C1W H1WC 0.9800
O2W C2W 1.456(15)
O2W H2WO 0.8400
C2W H2WA 0.9800
C2W H2WB 0.9800
C2W H2WC 0.9800
O3W C3W 1.494(10)
O3W H3WO 0.8400
C3W H3WA 0.9800
C3W H3WB 0.9800
C3W H3WC 0.9800
